data_7060426
loop_
_publ_author_name
'Popova, Alexandra V.'
'Kanaa, Ali'
'Vavilova, Vladislava S.'
'Mironova, Maria A.'
'Slepukhin, Pavel A.'
'Benassi, Enrico'
'Belskaya, Nataliya P.'

_publ_section_title
;
 Design, synthesis, and photophysics of bi- and tricyclic fused
 pyrazolines
;
_journal_issue 14
_journal_name_full 'New Journal of Chemistry'
_journal_page_first 6315
_journal_page_last 6326
_journal_paper_doi 10.1039/D0NJ06287A
_journal_volume 45
_journal_year 2021
_chemical_formula_moiety 'C16 H18 N2 O'
_chemical_formula_sum 'C16 H18 N2 O'
_chemical_formula_weight 254.32
_space_group_crystal_system monoclinic
_space_group_IT_number 14
_space_group_name_Hall '-P 2yn'
_space_group_name_H-M_alt 'P 1 21/n 1'
_atom_sites_solution_hydrogens mixed
_audit_creation_date 2021-02-15
_audit_creation_method
;
Olex2 1.3
(compiled 2020.11.12 svn.r5f609507 for OlexSys, GUI svn.r6257)
;
_audit_update_record
;
2021-02-15 deposited with the CCDC.	2021-02-22 downloaded from the CCDC.
;
_cell_angle_alpha 90
_cell_angle_beta 95.819(14)
_cell_angle_gamma 90
_cell_formula_units_Z 4
_cell_length_a 11.5162(17)
_cell_length_b 7.2314(9)
_cell_length_c 16.393(3)
_cell_measurement_reflns_used 1288
_cell_measurement_temperature 295(2)
_cell_measurement_theta_max 28.29
_cell_measurement_theta_min 3.08
_cell_volume 1358.1(4)
_computing_cell_refinement
;
CrysAlisPro, Agilent Technologies,
Version 1.171.36.32 (release 02-08-2013 CrysAlis171 .NET)
(compiled Aug  2 2013,16:46:58)
;
_computing_data_collection
;
CrysAlisPro, Agilent Technologies,
Version 1.171.36.32 (release 02-08-2013 CrysAlis171 .NET)
(compiled Aug  2 2013,16:46:58)
;
_computing_data_reduction
;
CrysAlisPro, Agilent Technologies,
Version 1.171.36.32 (release 02-08-2013 CrysAlis171 .NET)
(compiled Aug  2 2013,16:46:58)
;
_computing_molecular_graphics 'Olex2 1.3 (Dolomanov et al., 2009)'
_computing_publication_material 'Olex2 1.3 (Dolomanov et al., 2009)'
_computing_structure_refinement 'SHELXL 2018/3 (Sheldrick, 2015)'
_computing_structure_solution 'SHELXS-97 (Sheldrick, 1990)'
_diffrn_ambient_temperature 295(2)
_diffrn_measured_fraction_theta_full 0.998
_diffrn_measured_fraction_theta_max 0.997
_diffrn_measurement_device_type 'Xcalibur 3'
_diffrn_measurement_method 'phi and omega scans'
_diffrn_radiation_monochromator graphite
_diffrn_radiation_type MoK\a
_diffrn_radiation_wavelength 0.71073
_diffrn_reflns_av_R_equivalents 0.0315
_diffrn_reflns_av_unetI/netI 0.0718
_diffrn_reflns_Laue_measured_fraction_full 0.998
_diffrn_reflns_Laue_measured_fraction_max 0.997
_diffrn_reflns_limit_h_max 15
_diffrn_reflns_limit_h_min -14
_diffrn_reflns_limit_k_max 7
_diffrn_reflns_limit_k_min -9
_diffrn_reflns_limit_l_max 21
_diffrn_reflns_limit_l_min -21
_diffrn_reflns_number 8074
_diffrn_reflns_point_group_measured_fraction_full 0.998
_diffrn_reflns_point_group_measured_fraction_max 0.997
_diffrn_reflns_theta_full 25.242
_diffrn_reflns_theta_max 28.285
_diffrn_reflns_theta_min 3.081
_exptl_absorpt_coefficient_mu 0.079
_exptl_absorpt_correction_type none
_exptl_crystal_colour colorless
_exptl_crystal_density_diffrn 1.244
_exptl_crystal_description prism
_exptl_crystal_F_000 544
_exptl_crystal_size_max 0.25
_exptl_crystal_size_mid 0.20
_exptl_crystal_size_min 0.10
_refine_diff_density_max 0.172
_refine_diff_density_min -0.122
_refine_diff_density_rms 0.028
_refine_ls_extinction_method none
_refine_ls_goodness_of_fit_ref 0.742
_refine_ls_hydrogen_treatment mixed
_refine_ls_matrix_type full
_refine_ls_number_parameters 184
_refine_ls_number_reflns 3358
_refine_ls_number_restraints 0
_refine_ls_restrained_S_all 0.742
_refine_ls_R_factor_all 0.1073
_refine_ls_R_factor_gt 0.0398
_refine_ls_shift/su_max 0.000
_refine_ls_shift/su_mean 0.000
_refine_ls_structure_factor_coef Fsqd
_refine_ls_weighting_details 'w=1/[\s^2^(Fo^2^)+(0.0606P)^2^] where P=(Fo^2^+2Fc^2^)/3'
_refine_ls_weighting_scheme calc
_refine_ls_wR_factor_gt 0.0975
_refine_ls_wR_factor_ref 0.1056
_reflns_Friedel_coverage 0.000
_reflns_number_gt 1288
_reflns_number_total 3358
_reflns_threshold_expression 'I > 2\s(I)'
_cod_data_source_file d0nj06287a2.cif
_cod_data_source_block dc_CCDC1
_cod_depositor_comments 'Adding full bibliography for 7060425--7060426.cif.'
_cod_original_cell_volume 1358.2(4)
_cod_database_code 7060426
_shelx_shelxl_version_number 2018/3
_shelx_space_group_comment
;
The symmetry employed for this shelxl refinement is uniquely defined
by the following loop, which should always be used as a source of
symmetry information in preference to the above space-group names.
They are only intended as comments.
;
_olex2_refinement_description
;
1. Fixed Uiso
 At 1.2 times of:
  All C(H) groups, All C(H,H) groups
 At 1.5 times of:
  All C(H,H,H) groups
2.a Ternary CH refined with riding coordinates:
 C1(H1)
2.b Secondary CH2 refined with riding coordinates:
 C6(H6A,H6B), C7(H7A,H7B), C9(H9A,H9B)
2.c Me refined with riding coordinates:
 C16(H16A,H16B,H16C)
2.d Aromatic/amide H refined with riding coordinates:
 C11(H11), C12(H12), C13(H13), C14(H14), C15(H15)
;
_olex2_submission_special_instructions 'No special instructions were received'

loop_
_space_group_symop_operation_xyz
'x, y, z'
'-x+1/2, y+1/2, -z+1/2'
'-x, -y, -z'
'x-1/2, -y-1/2, z-1/2'

loop_
_atom_site_label
_atom_site_type_symbol
_atom_site_fract_x
_atom_site_fract_y
_atom_site_fract_z
_atom_site_U_iso_or_equiv
_atom_site_adp_type
_atom_site_occupancy
_atom_site_site_symmetry_order
_atom_site_calc_flag
_atom_site_refinement_flags_posn
_atom_site_refinement_flags_adp
_atom_site_refinement_flags_occupancy
_atom_site_disorder_assembly
_atom_site_disorder_group
N1 N 0.64612(10) 0.06924(16) 0.38220(7) 0.0542(3) Uani 1 1 d . . . . .
O1 O 1.03527(8) 0.08525(15) 0.41544(7) 0.0708(4) Uani 1 1 d . . . . .
C1 C 0.67156(12) 0.2136(2) 0.44430(9) 0.0552(4) Uani 1 1 d . . . . .
H1 H 0.636849 0.185936 0.495085 0.066 Uiso 1 1 calc R U . . .
N2 N 0.74240(10) -0.01091(16) 0.35823(7) 0.0531(3) Uani 1 1 d . . . . .
C3 C 0.83394(12) 0.06399(19) 0.39736(9) 0.0496(4) Uani 1 1 d . . . . .
C4 C 0.80672(13) 0.2115(2) 0.45700(11) 0.0567(4) Uani 1 1 d . . . . .
C5 C 0.83897(15) 0.4089(2) 0.43470(11) 0.0659(5) Uani 1 1 d . . . . .
C6 C 0.80482(16) 0.5370(3) 0.50244(12) 0.0929(6) Uani 1 1 d . . . . .
H6A H 0.836801 0.659968 0.497092 0.111 Uiso 1 1 calc R U . . .
H6B H 0.831186 0.488357 0.556294 0.111 Uiso 1 1 calc R U . . .
C7 C 0.67016(16) 0.5389(2) 0.48770(11) 0.0844(6) Uani 1 1 d . . . . .
H7A H 0.635490 0.492875 0.535260 0.101 Uiso 1 1 calc R U . . .
H7B H 0.641168 0.662599 0.475112 0.101 Uiso 1 1 calc R U . . .
C8 C 0.64410(14) 0.4099(2) 0.41432(10) 0.0588(4) Uani 1 1 d . . . . .
C9 C 0.74563(13) 0.4509(2) 0.36475(10) 0.0656(5) Uani 1 1 d . . . . .
H9A H 0.748620 0.367996 0.318499 0.079 Uiso 1 1 calc R U . . .
H9B H 0.747107 0.578540 0.346663 0.079 Uiso 1 1 calc R U . . .
C10 C 0.53501(12) 0.00702(19) 0.35282(9) 0.0469(4) Uani 1 1 d . . . . .
C11 C 0.51998(13) -0.1236(2) 0.29149(11) 0.0699(5) Uani 1 1 d . . . . .
H11 H 0.584455 -0.173903 0.269714 0.084 Uiso 1 1 calc R U . . .
C12 C 0.40967(15) -0.1790(3) 0.26274(13) 0.0934(6) Uani 1 1 d . . . . .
H12 H 0.399977 -0.266016 0.220848 0.112 Uiso 1 1 calc R U . . .
C13 C 0.31406(15) -0.1093(3) 0.29417(12) 0.0838(6) Uani 1 1 d . . . . .
H13 H 0.239706 -0.148996 0.274334 0.101 Uiso 1 1 calc R U . . .
C14 C 0.32827(13) 0.0185(2) 0.35469(11) 0.0657(5) Uani 1 1 d . . . . .
H14 H 0.263256 0.066428 0.376669 0.079 Uiso 1 1 calc R U . . .
C15 C 0.43774(12) 0.0780(2) 0.38386(9) 0.0574(4) Uani 1 1 d . . . . .
H15 H 0.446305 0.167073 0.424960 0.069 Uiso 1 1 calc R U . . .
C16 C 0.96506(14) -0.1544(2) 0.32636(11) 0.0783(5) Uani 1 1 d . . . . .
H16A H 0.889652 -0.201146 0.305894 0.117 Uiso 1 1 calc R U . . .
H16B H 1.005811 -0.114124 0.281290 0.117 Uiso 1 1 calc R U . . .
H16C H 1.008974 -0.250434 0.355842 0.117 Uiso 1 1 calc R U . . .
C2 C 0.95065(12) 0.0046(2) 0.38240(9) 0.0541(4) Uani 1 1 d . . . . .
H8 H 0.5656(11) 0.4233(17) 0.3844(7) 0.052(4) Uiso 1 1 d . . . . .
H5 H 0.9176(13) 0.4191(18) 0.4204(8) 0.060(4) Uiso 1 1 d . . . . .
H4 H 0.8390(12) 0.1716(18) 0.5107(9) 0.060(4) Uiso 1 1 d . . . . .

loop_
_atom_site_aniso_label
_atom_site_aniso_U_11
_atom_site_aniso_U_22
_atom_site_aniso_U_33
_atom_site_aniso_U_23
_atom_site_aniso_U_13
_atom_site_aniso_U_12
N1 0.0348(7) 0.0535(8) 0.0747(9) -0.0153(7) 0.0068(6) 0.0000(6)
O1 0.0385(6) 0.0811(8) 0.0907(9) 0.0006(6) -0.0034(6) -0.0061(6)
C1 0.0491(10) 0.0577(10) 0.0590(10) -0.0058(8) 0.0061(7) -0.0019(8)
N2 0.0358(7) 0.0518(7) 0.0720(9) -0.0060(6) 0.0073(6) 0.0015(6)
C3 0.0373(8) 0.0495(9) 0.0609(10) 0.0038(7) 0.0005(7) -0.0012(7)
C4 0.0462(10) 0.0623(10) 0.0599(11) -0.0003(9) -0.0030(8) 0.0001(8)
C5 0.0463(10) 0.0604(11) 0.0901(13) -0.0098(10) 0.0029(10) -0.0082(8)
C6 0.0809(15) 0.0793(13) 0.1154(16) -0.0341(12) -0.0046(12) -0.0087(10)
C7 0.0828(14) 0.0716(12) 0.1004(14) -0.0294(10) 0.0165(11) -0.0005(10)
C8 0.0464(10) 0.0586(11) 0.0711(11) -0.0075(9) 0.0044(9) 0.0026(8)
C9 0.0559(10) 0.0531(10) 0.0881(12) 0.0066(9) 0.0086(9) -0.0008(8)
C10 0.0345(8) 0.0467(9) 0.0597(9) 0.0025(8) 0.0053(7) -0.0002(7)
C11 0.0359(9) 0.0765(11) 0.0976(13) -0.0274(11) 0.0088(9) -0.0002(8)
C12 0.0477(12) 0.1113(15) 0.1202(16) -0.0543(13) 0.0042(11) -0.0070(10)
C13 0.0380(10) 0.1044(14) 0.1078(15) -0.0259(13) 0.0014(10) -0.0070(10)
C14 0.0352(9) 0.0793(12) 0.0842(12) 0.0020(11) 0.0139(8) 0.0079(8)
C15 0.0429(9) 0.0623(10) 0.0681(11) -0.0069(8) 0.0118(8) 0.0022(8)
C16 0.0468(10) 0.0810(13) 0.1083(15) -0.0144(11) 0.0130(9) 0.0061(9)
C2 0.0367(9) 0.0575(10) 0.0677(10) 0.0130(8) 0.0028(8) -0.0010(7)

loop_
_atom_type_symbol
_atom_type_description
_atom_type_scat_dispersion_real
_atom_type_scat_dispersion_imag
_atom_type_scat_source
C C 0.0033 0.0016 'International Tables Vol C Tables 4.2.6.8 and 6.1.1.4'
H H 0.0000 0.0000 'International Tables Vol C Tables 4.2.6.8 and 6.1.1.4'
N N 0.0061 0.0033 'International Tables Vol C Tables 4.2.6.8 and 6.1.1.4'
O O 0.0106 0.0060 'International Tables Vol C Tables 4.2.6.8 and 6.1.1.4'

loop_
_geom_angle_atom_site_label_1
_geom_angle_atom_site_label_2
_geom_angle_atom_site_label_3
_geom_angle
_geom_angle_site_symmetry_1
_geom_angle_site_symmetry_3
_geom_angle_publ_flag
N2 N1 C1 113.39(11) . . ?
N2 N1 C10 120.97(12) . . ?
C10 N1 C1 125.50(12) . . ?
N1 C1 H1 112.0 . . ?
N1 C1 C4 102.34(11) . . ?
N1 C1 C8 114.74(12) . . ?
C4 C1 H1 112.0 . . ?
C8 C1 H1 112.0 . . ?
C8 C1 C4 103.01(12) . . ?
C3 N2 N1 109.19(12) . . ?
N2 C3 C4 113.98(13) . . ?
N2 C3 C2 120.81(14) . . ?
C2 C3 C4 125.22(13) . . ?
C1 C4 H4 114.5(8) . . ?
C3 C4 C1 101.10(12) . . ?
C3 C4 C5 115.84(14) . . ?
C3 C4 H4 107.2(8) . . ?
C5 C4 C1 102.94(13) . . ?
C5 C4 H4 114.7(8) . . ?
C4 C5 C6 107.79(15) . . ?
C4 C5 H5 112.8(8) . . ?
C6 C5 H5 116.7(8) . . ?
C9 C5 C4 101.34(12) . . ?
C9 C5 C6 102.28(14) . . ?
C9 C5 H5 114.3(8) . . ?
C5 C6 H6A 111.2 . . ?
C5 C6 H6B 111.2 . . ?
C5 C6 C7 102.70(13) . . ?
H6A C6 H6B 109.1 . . ?
C7 C6 H6A 111.2 . . ?
C7 C6 H6B 111.2 . . ?
C6 C7 H7A 111.1 . . ?
C6 C7 H7B 111.1 . . ?
H7A C7 H7B 109.0 . . ?
C8 C7 C6 103.40(14) . . ?
C8 C7 H7A 111.1 . . ?
C8 C7 H7B 111.1 . . ?
C1 C8 C7 107.26(13) . . ?
C1 C8 H8 113.6(8) . . ?
C7 C8 H8 115.3(7) . . ?
C9 C8 C1 102.03(12) . . ?
C9 C8 C7 101.63(13) . . ?
C9 C8 H8 115.5(8) . . ?
C5 C9 C8 94.66(14) . . ?
C5 C9 H9A 112.8 . . ?
C5 C9 H9B 112.8 . . ?
C8 C9 H9A 112.8 . . ?
C8 C9 H9B 112.8 . . ?
H9A C9 H9B 110.3 . . ?
C11 C10 N1 121.06(13) . . ?
C15 C10 N1 120.30(14) . . ?
C15 C10 C11 118.63(13) . . ?
C10 C11 H11 120.2 . . ?
C12 C11 C10 119.69(15) . . ?
C12 C11 H11 120.2 . . ?
C11 C12 H12 119.3 . . ?
C13 C12 C11 121.35(17) . . ?
C13 C12 H12 119.3 . . ?
C12 C13 H13 120.4 . . ?
C12 C13 C14 119.25(16) . . ?
C14 C13 H13 120.4 . . ?
C13 C14 H14 119.7 . . ?
C13 C14 C15 120.54(15) . . ?
C15 C14 H14 119.7 . . ?
C10 C15 H15 119.7 . . ?
C14 C15 C10 120.54(15) . . ?
C14 C15 H15 119.7 . . ?
H16A C16 H16B 109.5 . . ?
H16A C16 H16C 109.5 . . ?
H16B C16 H16C 109.5 . . ?
C2 C16 H16A 109.5 . . ?
C2 C16 H16B 109.5 . . ?
C2 C16 H16C 109.5 . . ?
O1 C2 C3 119.74(14) . . ?
O1 C2 C16 120.68(14) . . ?
C3 C2 C16 119.57(13) . . ?

loop_
_geom_bond_atom_site_label_1
_geom_bond_atom_site_label_2
_geom_bond_distance
_geom_bond_site_symmetry_2
_geom_bond_publ_flag
N1 C1 1.4667(17) . ?
N1 N2 1.3446(15) . ?
N1 C10 1.3953(16) . ?
O1 C2 1.2149(16) . ?
C1 H1 0.9800 . ?
C1 C4 1.549(2) . ?
C1 C8 1.525(2) . ?
N2 C3 1.2958(17) . ?
C3 C4 1.501(2) . ?
C3 C2 1.4553(19) . ?
C4 C5 1.529(2) . ?
C4 H4 0.965(14) . ?
C5 C6 1.528(2) . ?
C5 C9 1.521(2) . ?
C5 H5 0.961(14) . ?
C6 H6A 0.9700 . ?
C6 H6B 0.9700 . ?
C6 C7 1.545(2) . ?
C7 H7A 0.9700 . ?
C7 H7B 0.9700 . ?
C7 C8 1.528(2) . ?
C8 C9 1.519(2) . ?
C8 H8 0.988(12) . ?
C9 H9A 0.9700 . ?
C9 H9B 0.9700 . ?
C10 C11 1.377(2) . ?
C10 C15 1.3758(19) . ?
C11 H11 0.9300 . ?
C11 C12 1.369(2) . ?
C12 H12 0.9300 . ?
C12 C13 1.359(2) . ?
C13 H13 0.9300 . ?
C13 C14 1.354(2) . ?
C14 H14 0.9300 . ?
C14 C15 1.371(2) . ?
C15 H15 0.9300 . ?
C16 H16A 0.9600 . ?
C16 H16B 0.9600 . ?
C16 H16C 0.9600 . ?
C16 C2 1.492(2) . ?

loop_
_geom_torsion_atom_site_label_1
_geom_torsion_atom_site_label_2
_geom_torsion_atom_site_label_3
_geom_torsion_atom_site_label_4
_geom_torsion
_geom_torsion_site_symmetry_1
_geom_torsion_site_symmetry_2
_geom_torsion_site_symmetry_3
_geom_torsion_site_symmetry_4
_geom_torsion_publ_flag
N1 C1 C4 C3 0.71(14) . . . . ?
N1 C1 C4 C5 120.76(13) . . . . ?
N1 C1 C8 C7 177.23(13) . . . . ?
N1 C1 C8 C9 -76.38(15) . . . . ?
N1 N2 C3 C4 0.86(17) . . . . ?
N1 N2 C3 C2 -179.23(12) . . . . ?
N1 C10 C11 C12 -178.61(15) . . . . ?
N1 C10 C15 C14 179.42(13) . . . . ?
C1 N1 N2 C3 -0.31(16) . . . . ?
C1 N1 C10 C11 176.94(14) . . . . ?
C1 N1 C10 C15 -1.9(2) . . . . ?
C1 C4 C5 C6 70.77(16) . . . . ?
C1 C4 C5 C9 -36.22(16) . . . . ?
C1 C8 C9 C5 -55.40(14) . . . . ?
N2 N1 C1 C4 -0.31(16) . . . . ?
N2 N1 C1 C8 110.44(14) . . . . ?
N2 N1 C10 C11 -7.5(2) . . . . ?
N2 N1 C10 C15 173.61(13) . . . . ?
N2 C3 C4 C1 -1.00(17) . . . . ?
N2 C3 C4 C5 -111.40(15) . . . . ?
N2 C3 C2 O1 174.89(13) . . . . ?
N2 C3 C2 C16 -4.9(2) . . . . ?
C3 C4 C5 C6 -179.92(13) . . . . ?
C3 C4 C5 C9 73.10(17) . . . . ?
C4 C1 C8 C7 -72.41(15) . . . . ?
C4 C1 C8 C9 33.97(15) . . . . ?
C4 C3 C2 O1 -5.2(2) . . . . ?
C4 C3 C2 C16 174.98(15) . . . . ?
C4 C5 C6 C7 -72.08(17) . . . . ?
C4 C5 C9 C8 56.10(14) . . . . ?
C5 C6 C7 C8 0.75(18) . . . . ?
C6 C5 C9 C8 -55.15(15) . . . . ?
C6 C7 C8 C1 71.20(17) . . . . ?
C6 C7 C8 C9 -35.47(17) . . . . ?
C7 C8 C9 C5 55.31(14) . . . . ?
C8 C1 C4 C3 -118.64(13) . . . . ?
C8 C1 C4 C5 1.41(15) . . . . ?
C9 C5 C6 C7 34.25(18) . . . . ?
C10 N1 C1 C4 175.51(13) . . . . ?
C10 N1 C1 C8 -73.73(17) . . . . ?
C10 N1 N2 C3 -176.34(12) . . . . ?
C10 C11 C12 C13 -0.8(3) . . . . ?
C11 C10 C15 C14 0.5(2) . . . . ?
C11 C12 C13 C14 0.5(3) . . . . ?
C12 C13 C14 C15 0.3(3) . . . . ?
C13 C14 C15 C10 -0.8(3) . . . . ?
C15 C10 C11 C12 0.3(2) . . . . ?
C2 C3 C4 C1 179.10(13) . . . . ?
C2 C3 C4 C5 68.7(2) . . . . ?
